data_2311515
loop_
_publ_author_name
'Velasco Ximello, Manuel'
'Bern\`es, Sylvain'
'P\'erez-Ben\'itez, Aar\'on'
'Hern\'andez Pareja, Ulises'
'Mendoza, Angel'
'Ju\'arez Posadas, Jorge R'
'V\'azquez Bravo, Jaime'

_publ_section_title
;
 Crystal structure of
 <i>r</i>-1,<i>c</i>-2-dibenzoyl-<i>t</i>-3,<i>t</i>-4-bis-(2-nitro-phen-yl)cyclo-butane.
;
_journal_coeditor_code EX2002
_journal_issue 'Pt 12'
_journal_name_full 'Acta crystallographica. Section E, Crystallographic communications'
_journal_page_first 1866
_journal_page_last 1870
_journal_paper_doi 10.1107/S2056989017015936
_journal_volume 73
_journal_year 2017
_chemical_formula_iupac 'C30 H22 N2 O6'
_chemical_formula_moiety 'C30 H22 N2 O6'
_chemical_formula_sum 'C30 H22 N2 O6'
_chemical_formula_weight 506.49
_chemical_melting_point 517
_chemical_name_common <i>r</i>-1,<i>c</i>-2-Dibenzoyl-<i>t</i>-3,<i>t</i>-4-bis(2-nitrophenyl)cyclobutane
_chemical_name_systematic
;
[3,4-Bis(2-nitrophenyl)cyclobutane-1,2-diyl]bis[(phenyl)methanone]
;
_space_group_crystal_system triclinic
_space_group_IT_number 2
_space_group_name_Hall '-P 1'
_space_group_name_H-M_alt 'P -1'
_atom_sites_solution_hydrogens geom
_atom_sites_solution_primary direct
_atom_sites_solution_secondary difmap
_audit_creation_method SHELXL-2016/6
_cell_angle_alpha 78.863(4)
_cell_angle_beta 87.472(5)
_cell_angle_gamma 85.238(5)
_cell_formula_units_Z 2
_cell_length_a 7.2599(5)
_cell_length_b 10.5614(5)
_cell_length_c 16.7351(8)
_cell_measurement_reflns_used 5272
_cell_measurement_temperature 295.0(10)
_cell_measurement_theta_max 27.8620
_cell_measurement_theta_min 3.5680
_cell_volume 1254.13(12)
_computing_cell_refinement
;
CrysAlis PRO (Agilent, 2013)
;
_computing_data_collection
;
CrysAlis PRO (Agilent, 2013)
;
_computing_data_reduction
;
CrysAlis PRO (Agilent, 2013)
;
_computing_molecular_graphics
;
XP in SHELXTL (Sheldrick, 2008) and Mercury (Macrae <i>et al.</i>,
2008)
;
_computing_structure_refinement
;
SHELXL2016 (Sheldrick, 2015b)
;
_computing_structure_solution
;
SHELXT2014 (Sheldrick, 2015a)
;
_diffrn_ambient_temperature 295.0(10)
_diffrn_detector_area_resol_mean 10.5564
_diffrn_measured_fraction_theta_full 0.998
_diffrn_measured_fraction_theta_max 0.999
_diffrn_measurement_device 'four-circle diffractometer'
_diffrn_measurement_device_type 'Agilent Xcalibur Atlas Gemini'
_diffrn_measurement_method '\w scans'
_diffrn_radiation_monochromator graphite
_diffrn_radiation_source 'Enhance (Mo) X-ray Source'
_diffrn_radiation_type MoK\a
_diffrn_radiation_wavelength 0.71073
_diffrn_reflns_av_R_equivalents 0.0509
_diffrn_reflns_limit_h_max 8
_diffrn_reflns_limit_h_min -9
_diffrn_reflns_limit_k_max 13
_diffrn_reflns_limit_k_min -13
_diffrn_reflns_limit_l_max 20
_diffrn_reflns_limit_l_min -20
_diffrn_reflns_number 25649
_diffrn_reflns_theta_full 25.242
_diffrn_reflns_theta_max 26.369
_diffrn_reflns_theta_min 3.045
_exptl_absorpt_coefficient_mu 0.095
_exptl_absorpt_correction_T_max 0.983
_exptl_absorpt_correction_T_min 0.962
_exptl_absorpt_correction_type analytical
_exptl_absorpt_process_details
;
(CrysAlis PRO; Agilent, 2013)
;
_exptl_crystal_colour colourless
_exptl_crystal_density_diffrn 1.341
_exptl_crystal_description prism
_exptl_crystal_F_000 528
_exptl_crystal_size_max 0.370
_exptl_crystal_size_mid 0.197
_exptl_crystal_size_min 0.154
_refine_diff_density_max 0.269
_refine_diff_density_min -0.272
_refine_ls_extinction_coef 0.011(3)
_refine_ls_extinction_expression Fc^*^=kFc[1+0.001xFc^2^\l^3^/sin(2\q)]^-1/4^
_refine_ls_extinction_method
;
SHELXL2016 (Sheldrick, 2015b)
;
_refine_ls_goodness_of_fit_ref 1.037
_refine_ls_hydrogen_treatment constr
_refine_ls_matrix_type full
_refine_ls_number_constraints 0
_refine_ls_number_parameters 363
_refine_ls_number_reflns 5116
_refine_ls_number_restraints 24
_refine_ls_restrained_S_all 1.037
_refine_ls_R_factor_all 0.0881
_refine_ls_R_factor_gt 0.0533
_refine_ls_shift/su_max 0.000
_refine_ls_shift/su_mean 0.000
_refine_ls_structure_factor_coef Fsqd
_refine_ls_weighting_details 'w=1/[\s^2^(Fo^2^)+(0.0762P)^2^+0.1873P] where P=(Fo^2^+2Fc^2^)/3'
_refine_ls_weighting_scheme calc
_refine_ls_wR_factor_gt 0.1348
_refine_ls_wR_factor_ref 0.1642
_reflns_number_gt 3292
_reflns_number_total 5116
_reflns_threshold_expression 'I > 2\s(I)'
_cod_data_source_file ex2002sup1.cif
_cod_data_source_block I
_cod_original_cell_volume 1254.13(13)
_cod_database_code 2311515

loop_
_space_group_symop_operation_xyz
'x, y, z'
'-x, -y, -z'

loop_
_atom_site_type_symbol
_atom_site_label
_atom_site_fract_x
_atom_site_fract_y
_atom_site_fract_z
_atom_site_U_iso_or_equiv
_atom_site_adp_type
_atom_site_calc_flag
_atom_site_occupancy
_atom_site_disorder_assembly
_atom_site_disorder_group
C C1 0.6552(3) 0.64030(16) 0.23390(11) 0.0415(4) Uani d 1 . .
H H1A 0.548307 0.694892 0.209849 0.050 Uiso calc 1 . .
C C2 0.6594(3) 0.63982(16) 0.32828(11) 0.0406(4) Uani d 1 . .
H H2A 0.558141 0.699162 0.342918 0.049 Uiso calc 1 . .
C C3 0.8388(3) 0.71065(17) 0.31510(11) 0.0415(4) Uani d 1 . .
H H3A 0.942691 0.650434 0.336831 0.050 Uiso calc 1 . .
C C4 0.8326(3) 0.71816(17) 0.22142(11) 0.0414(4) Uani d 1 . .
H H4A 0.938656 0.668933 0.200920 0.050 Uiso calc 1 . .
C C5 0.6680(3) 0.51217(17) 0.20721(11) 0.0466(5) Uani d 1 . .
C C6 0.5325(3) 0.4711(2) 0.16339(15) 0.0648(6) Uani d 1 . .
C C7 0.5406(5) 0.3472(3) 0.1475(2) 0.0961(10) Uani d 1 . .
H H7A 0.447643 0.322545 0.118570 0.115 Uiso calc 1 . .
C C8 0.6849(5) 0.2614(3) 0.1744(2) 0.0980(10) Uani d 1 . .
H H8A 0.690019 0.177555 0.164369 0.118 Uiso calc 1 . .
C C9 0.8229(5) 0.2982(2) 0.21645(17) 0.0815(8) Uani d 1 . .
H H9A 0.922486 0.239823 0.234101 0.098 Uiso calc 1 . .
C C10 0.8140(3) 0.4216(2) 0.23247(13) 0.0591(6) Uani d 1 . .
H H10A 0.908604 0.445158 0.261050 0.071 Uiso calc 1 . .
C C11 0.6561(3) 0.51184(17) 0.38742(11) 0.0424(4) Uani d 1 . .
C C12 0.5073(3) 0.43324(18) 0.39869(12) 0.0466(5) Uani d 1 . .
C C13 0.5125(3) 0.3138(2) 0.45159(13) 0.0564(6) Uani d 1 . .
H H13A 0.410934 0.264323 0.456958 0.068 Uiso calc 1 . .
C C14 0.6658(4) 0.2693(2) 0.49537(13) 0.0637(6) Uani d 1 . .
H H14A 0.670172 0.189494 0.530677 0.076 Uiso calc 1 . .
C C15 0.8138(3) 0.3437(2) 0.48669(14) 0.0646(6) Uani d 1 . .
H H15A 0.919549 0.314127 0.516170 0.078 Uiso calc 1 . .
C C16 0.8071(3) 0.4627(2) 0.43438(13) 0.0565(6) Uani d 1 . .
H H16A 0.908810 0.511744 0.430641 0.068 Uiso calc 1 . .
C C17 0.8343(3) 0.83090(18) 0.35266(11) 0.0449(5) Uani d 1 . .
C C18 0.9976(3) 0.91010(17) 0.34225(11) 0.0448(5) Uani d 1 . .
C C19 0.9958(3) 1.0116(2) 0.38363(15) 0.0633(6) Uani d 1 . .
H H19A 0.892064 1.031224 0.414871 0.076 Uiso calc 1 . .
C C20 1.1465(4) 1.0838(3) 0.37887(18) 0.0789(8) Uani d 1 . .
H H20A 1.144193 1.151593 0.407100 0.095 Uiso calc 1 . .
C C21 1.3000(4) 1.0563(3) 0.33276(17) 0.0766(8) Uani d 1 . .
H H21A 1.401455 1.105457 0.329712 0.092 Uiso calc 1 . .
C C22 1.3038(3) 0.9565(2) 0.29124(15) 0.0642(6) Uani d 1 . .
H H22A 1.407992 0.937882 0.259970 0.077 Uiso calc 1 . .
C C23 1.1527(3) 0.8830(2) 0.29563(13) 0.0527(5) Uani d 1 . .
H H23A 1.155681 0.815337 0.267201 0.063 Uiso calc 1 . .
C C24 0.7924(3) 0.84768(18) 0.16696(12) 0.0438(5) Uani d 1 . .
C C25 0.8062(3) 0.85576(19) 0.07748(12) 0.0469(5) Uani d 1 . .
C C26 0.7499(3) 0.9703(2) 0.02607(14) 0.0623(6) Uani d 1 . .
H H26A 0.703596 1.041174 0.048177 0.075 Uiso calc 1 . .
C C27 0.7615(4) 0.9808(3) -0.05686(15) 0.0782(8) Uani d 1 . .
H H27A 0.723599 1.058504 -0.090560 0.094 Uiso calc 1 . .
C C28 0.8287(4) 0.8769(3) -0.09014(15) 0.0817(8) Uani d 1 . .
H H28A 0.836448 0.884338 -0.146453 0.098 Uiso calc 1 . .
C C29 0.8843(4) 0.7627(3) -0.04106(15) 0.0809(8) Uani d 1 . .
H H29A 0.929398 0.692340 -0.063924 0.097 Uiso calc 1 . .
C C30 0.8737(4) 0.7515(2) 0.04271(14) 0.0647(6) Uani d 1 . .
H H30A 0.911977 0.673403 0.075957 0.078 Uiso calc 1 . .
N N6 0.3729(4) 0.5581(3) 0.13166(19) 0.0906(8) Uani d 1 . .
O O1A 0.3951(6) 0.6676(4) 0.1010(3) 0.1231(16) Uani d 0.876(7) A 1
O O2A 0.2222(4) 0.5095(3) 0.1392(2) 0.1287(16) Uani d 0.876(7) A 1
O O1B 0.307(5) 0.642(4) 0.154(3) 0.149(13) Uani d 0.124(7) A 2
O O2B 0.360(5) 0.567(3) 0.0504(17) 0.209(16) Uani d 0.124(7) A 2
N N12 0.3353(2) 0.47251(18) 0.35551(12) 0.0607(5) Uani d 1 . .
O O3 0.2211(3) 0.3957(2) 0.3593(2) 0.1493(13) Uani d 1 . .
O O4 0.3067(2) 0.58039(15) 0.31765(11) 0.0740(5) Uani d 1 . .
O O17 0.7042(2) 0.85530(15) 0.39699(10) 0.0658(5) Uani d 1 . .
O O24 0.7394(2) 0.94134(13) 0.19653(9) 0.0615(4) Uani d 1 . .

loop_
_atom_site_aniso_label
_atom_site_aniso_U_11
_atom_site_aniso_U_22
_atom_site_aniso_U_33
_atom_site_aniso_U_12
_atom_site_aniso_U_13
_atom_site_aniso_U_23
C1 0.0485(11) 0.0308(9) 0.0445(10) -0.0046(8) -0.0076(8) -0.0030(8)
C2 0.0457(10) 0.0316(9) 0.0440(10) -0.0048(8) -0.0007(8) -0.0055(8)
C3 0.0470(10) 0.0339(10) 0.0421(10) -0.0059(8) -0.0030(8) -0.0023(8)
C4 0.0483(11) 0.0326(10) 0.0421(10) -0.0035(8) 0.0017(8) -0.0049(8)
C5 0.0628(13) 0.0345(10) 0.0422(11) -0.0086(9) 0.0004(9) -0.0051(8)
C6 0.0732(16) 0.0551(14) 0.0720(15) -0.0143(12) -0.0027(12) -0.0229(12)
C7 0.113(2) 0.0699(19) 0.122(3) -0.0273(18) -0.004(2) -0.0510(18)
C8 0.141(3) 0.0449(15) 0.117(3) -0.0163(18) 0.019(2) -0.0380(16)
C9 0.120(2) 0.0465(14) 0.0735(17) 0.0141(14) 0.0103(16) -0.0105(12)
C10 0.0822(16) 0.0420(12) 0.0506(12) 0.0059(11) -0.0009(11) -0.0074(9)
C11 0.0531(11) 0.0351(10) 0.0397(10) -0.0077(8) 0.0028(8) -0.0076(8)
C12 0.0520(12) 0.0402(11) 0.0480(11) -0.0092(9) 0.0055(9) -0.0082(8)
C13 0.0727(15) 0.0432(12) 0.0525(12) -0.0185(11) 0.0069(11) -0.0035(9)
C14 0.0940(18) 0.0417(12) 0.0511(13) -0.0135(12) -0.0039(12) 0.0056(10)
C15 0.0793(16) 0.0530(13) 0.0561(13) -0.0101(12) -0.0166(11) 0.0084(10)
C16 0.0667(14) 0.0472(12) 0.0531(12) -0.0158(10) -0.0126(10) 0.0037(9)
C17 0.0540(12) 0.0406(11) 0.0396(10) -0.0094(9) -0.0002(9) -0.0045(8)
C18 0.0523(11) 0.0374(10) 0.0425(10) -0.0107(9) -0.0059(9) 0.0019(8)
C19 0.0747(15) 0.0518(13) 0.0689(15) -0.0207(11) 0.0016(12) -0.0192(11)
C20 0.094(2) 0.0624(16) 0.0895(19) -0.0351(14) -0.0022(16) -0.0237(14)
C21 0.0775(18) 0.0671(17) 0.0843(18) -0.0349(14) -0.0142(14) 0.0031(14)
C22 0.0563(13) 0.0607(15) 0.0687(15) -0.0143(11) -0.0032(11) 0.0093(12)
C23 0.0547(12) 0.0450(12) 0.0552(12) -0.0096(10) -0.0055(10) 0.0022(9)
C24 0.0495(11) 0.0356(10) 0.0455(11) -0.0080(8) 0.0035(8) -0.0047(8)
C25 0.0509(11) 0.0442(11) 0.0444(11) -0.0103(9) 0.0007(9) -0.0029(9)
C26 0.0765(15) 0.0528(13) 0.0530(13) 0.0000(11) -0.0017(11) -0.0003(10)
C27 0.0956(19) 0.0791(18) 0.0502(14) 0.0041(15) -0.0057(13) 0.0078(13)
C28 0.106(2) 0.094(2) 0.0416(13) -0.0032(17) -0.0048(13) -0.0059(14)
C29 0.114(2) 0.0783(18) 0.0509(14) 0.0014(15) 0.0051(14) -0.0198(13)
C30 0.0890(17) 0.0526(13) 0.0501(13) -0.0018(12) 0.0024(11) -0.0066(10)
N6 0.0822(18) 0.0880(19) 0.114(2) -0.0055(17) -0.0415(15) -0.0410(19)
O1A 0.133(3) 0.084(2) 0.150(4) -0.005(2) -0.085(3) 0.002(2)
O2A 0.0728(18) 0.148(3) 0.183(4) -0.0225(16) -0.0267(17) -0.064(2)
O1B 0.15(2) 0.12(2) 0.19(3) 0.075(19) -0.081(19) -0.08(2)
O2B 0.27(3) 0.25(3) 0.12(2) 0.09(2) -0.13(2) -0.109(19)
N12 0.0526(11) 0.0481(11) 0.0804(13) -0.0163(9) 0.0023(9) -0.0054(10)
O3 0.1017(17) 0.0876(15) 0.241(3) -0.0563(14) -0.0743(18) 0.0496(17)
O4 0.0612(10) 0.0490(10) 0.1066(14) -0.0061(8) -0.0150(9) 0.0015(9)
O17 0.0734(10) 0.0636(10) 0.0683(10) -0.0249(8) 0.0213(8) -0.0288(8)
O24 0.0923(11) 0.0372(8) 0.0528(9) 0.0021(7) -0.0004(8) -0.0066(7)

loop_
_atom_type_symbol
_atom_type_description
_atom_type_scat_dispersion_real
_atom_type_scat_dispersion_imag
_atom_type_scat_source
C C 0.0033 0.0016 'International Tables Vol C Tables 4.2.6.8 and 6.1.1.4'
H H 0.0000 0.0000 'International Tables Vol C Tables 4.2.6.8 and 6.1.1.4'
N N 0.0061 0.0033 'International Tables Vol C Tables 4.2.6.8 and 6.1.1.4'
O O 0.0106 0.0060 'International Tables Vol C Tables 4.2.6.8 and 6.1.1.4'

loop_
_exptl_crystal_face_index_h
_exptl_crystal_face_index_k
_exptl_crystal_face_index_l
_exptl_crystal_face_perp_dist
0 13 -8 0.0690
0 -13 8 0.0854
10 2 0 0.1662
-6 6 18 0.0748
0 8 22 0.0824
-1 -1 23 0.0558
1 1 -23 0.1049
-10 -2 4 0.1709
-4 -2 20 0.0588
-3 -7 17 0.0390
2 -6 18 0.0772
-2 -15 -1 0.0756
1 14 11 0.0800
-2 -14 -11 0.0839
5 -9 -16 0.1628
0 -1 -23 0.0869

loop_
_geom_angle_atom_site_label_1
_geom_angle_atom_site_label_2
_geom_angle_atom_site_label_3
_geom_angle
C5 C1 C4 117.35(16)
C5 C1 C2 117.82(14)
C4 C1 C2 88.90(13)
C5 C1 H1A 110.4
C4 C1 H1A 110.4
C2 C1 H1A 110.4
C11 C2 C3 119.52(15)
C11 C2 C1 118.78(14)
C3 C2 C1 90.19(13)
C11 C2 H2A 109.0
C3 C2 H2A 109.0
C1 C2 H2A 109.0
C17 C3 C2 114.65(15)
C17 C3 C4 122.24(15)
C2 C3 C4 90.76(13)
C17 C3 H3A 109.2
C2 C3 H3A 109.2
C4 C3 H3A 109.2
C24 C4 C3 119.06(15)
C24 C4 C1 110.24(15)
C3 C4 C1 90.03(13)
C24 C4 H4A 111.9
C3 C4 H4A 111.9
C1 C4 H4A 111.9
C10 C5 C6 115.99(19)
C10 C5 C1 119.59(18)
C6 C5 C1 124.18(19)
C7 C6 C5 122.2(3)
C7 C6 N6 116.4(2)
C5 C6 N6 121.5(2)
C8 C7 C6 119.8(3)
C8 C7 H7A 120.1
C6 C7 H7A 120.1
C7 C8 C9 120.1(2)
C7 C8 H8A 120.0
C9 C8 H8A 120.0
C8 C9 C10 120.0(3)
C8 C9 H9A 120.0
C10 C9 H9A 120.0
C9 C10 C5 122.0(2)
C9 C10 H10A 119.0
C5 C10 H10A 119.0
C16 C11 C12 114.61(17)
C16 C11 C2 120.86(16)
C12 C11 C2 124.52(17)
C13 C12 C11 122.70(19)
C13 C12 N12 115.67(17)
C11 C12 N12 121.63(17)
C14 C13 C12 120.2(2)
C14 C13 H13A 119.9
C12 C13 H13A 119.9
C13 C14 C15 119.0(2)
C13 C14 H14A 120.5
C15 C14 H14A 120.5
C14 C15 C16 120.5(2)
C14 C15 H15A 119.7
C16 C15 H15A 119.7
C11 C16 C15 123.0(2)
C11 C16 H16A 118.5
C15 C16 H16A 118.5
O17 C17 C18 120.32(18)
O17 C17 C3 119.49(17)
C18 C17 C3 119.87(17)
C19 C18 C23 118.94(19)
C19 C18 C17 118.30(19)
C23 C18 C17 122.71(18)
C20 C19 C18 120.4(2)
C20 C19 H19A 119.8
C18 C19 H19A 119.8
C21 C20 C19 120.4(2)
C21 C20 H20A 119.8
C19 C20 H20A 119.8
C22 C21 C20 119.9(2)
C22 C21 H21A 120.0
C20 C21 H21A 120.0
C21 C22 C23 120.2(2)
C21 C22 H22A 119.9
C23 C22 H22A 119.9
C18 C23 C22 120.1(2)
C18 C23 H23A 119.9
C22 C23 H23A 119.9
O24 C24 C25 121.40(17)
O24 C24 C4 119.91(17)
C25 C24 C4 118.55(16)
C26 C25 C30 118.15(19)
C26 C25 C24 119.69(19)
C30 C25 C24 122.16(18)
C27 C26 C25 121.0(2)
C27 C26 H26A 119.5
C25 C26 H26A 119.5
C28 C27 C26 120.0(2)
C28 C27 H27A 120.0
C26 C27 H27A 120.0
C29 C28 C27 120.2(2)
C29 C28 H28A 119.9
C27 C28 H28A 119.9
C28 C29 C30 120.1(2)
C28 C29 H29A 120.0
C30 C29 H29A 120.0
C29 C30 C25 120.5(2)
C29 C30 H30A 119.8
C25 C30 H30A 119.8
O1A N6 O2A 124.8(3)
O1B N6 O2B 114(2)
O1B N6 C6 129.1(15)
O1A N6 C6 119.5(3)
O2A N6 C6 115.7(3)
O2B N6 C6 111.4(13)
O3 N12 O4 120.1(2)
O3 N12 C12 119.1(2)
O4 N12 C12 120.80(17)

loop_
_geom_bond_atom_site_label_1
_geom_bond_atom_site_label_2
_geom_bond_distance
C1 C5 1.499(3)
C1 C4 1.569(3)
C1 C2 1.580(3)
C1 H1A 0.9800
C2 C11 1.514(2)
C2 C3 1.542(2)
C2 H2A 0.9800
C3 C17 1.519(3)
C3 C4 1.557(3)
C3 H3A 0.9800
C4 C24 1.504(3)
C4 H4A 0.9800
C5 C10 1.390(3)
C5 C6 1.397(3)
C6 C7 1.380(3)
C6 N6 1.469(4)
C7 C8 1.359(5)
C7 H7A 0.9300
C8 C9 1.372(4)
C8 H8A 0.9300
C9 C10 1.376(3)
C9 H9A 0.9300
C10 H10A 0.9300
C11 C16 1.383(3)
C11 C12 1.401(3)
C12 C13 1.393(3)
C12 N12 1.460(3)
C13 C14 1.360(3)
C13 H13A 0.9300
C14 C15 1.369(3)
C14 H14A 0.9300
C15 C16 1.384(3)
C15 H15A 0.9300
C16 H16A 0.9300
C17 O17 1.217(2)
C17 C18 1.491(3)
C18 C19 1.383(3)
C18 C23 1.384(3)
C19 C20 1.375(3)
C19 H19A 0.9300
C20 C21 1.371(4)
C20 H20A 0.9300
C21 C22 1.368(4)
C21 H21A 0.9300
C22 C23 1.387(3)
C22 H22A 0.9300
C23 H23A 0.9300
C24 O24 1.217(2)
C24 C25 1.483(3)
C25 C26 1.385(3)
C25 C30 1.387(3)
C26 C27 1.370(3)
C26 H26A 0.9300
C27 C28 1.369(4)
C27 H27A 0.9300
C28 C29 1.363(4)
C28 H28A 0.9300
C29 C30 1.383(3)
C29 H29A 0.9300
C30 H30A 0.9300
N6 O1B 1.09(3)
N6 O1A 1.192(4)
N6 O2A 1.238(4)
N6 O2B 1.35(2)
N12 O3 1.198(2)
N12 O4 1.198(2)

loop_
_geom_torsion_atom_site_label_1
_geom_torsion_atom_site_label_2
_geom_torsion_atom_site_label_3
_geom_torsion_atom_site_label_4
_geom_torsion
C5 C1 C2 C11 -6.2(2)
C4 C1 C2 C11 -126.84(16)
C5 C1 C2 C3 118.12(17)
C4 C1 C2 C3 -2.51(13)
C11 C2 C3 C17 -107.37(19)
C1 C2 C3 C17 128.91(15)
C11 C2 C3 C4 126.25(17)
C1 C2 C3 C4 2.53(13)
C17 C3 C4 C24 -9.3(3)
C2 C3 C4 C24 110.78(17)
C17 C3 C4 C1 -122.65(18)
C2 C3 C4 C1 -2.55(13)
C5 C1 C4 C24 120.25(17)
C2 C1 C4 C24 -118.70(15)
C5 C1 C4 C3 -118.56(16)
C2 C1 C4 C3 2.49(13)
C4 C1 C5 C10 50.3(2)
C2 C1 C5 C10 -54.1(2)
C4 C1 C5 C6 -135.5(2)
C2 C1 C5 C6 120.1(2)
C10 C5 C6 C7 1.4(4)
C1 C5 C6 C7 -173.0(2)
C10 C5 C6 N6 -178.7(2)
C1 C5 C6 N6 7.0(4)
C5 C6 C7 C8 -0.5(5)
N6 C6 C7 C8 179.5(3)
C6 C7 C8 C9 -0.7(5)
C7 C8 C9 C10 1.0(5)
C8 C9 C10 C5 -0.1(4)
C6 C5 C10 C9 -1.1(3)
C1 C5 C10 C9 173.6(2)
C3 C2 C11 C16 5.1(3)
C1 C2 C11 C16 113.4(2)
C3 C2 C11 C12 -173.80(17)
C1 C2 C11 C12 -65.4(2)
C16 C11 C12 C13 -1.4(3)
C2 C11 C12 C13 177.54(18)
C16 C11 C12 N12 178.28(18)
C2 C11 C12 N12 -2.8(3)
C11 C12 C13 C14 0.5(3)
N12 C12 C13 C14 -179.2(2)
C12 C13 C14 C15 0.1(3)
C13 C14 C15 C16 0.2(4)
C12 C11 C16 C15 1.8(3)
C2 C11 C16 C15 -177.2(2)
C14 C15 C16 C11 -1.3(4)
C2 C3 C17 O17 8.2(3)
C4 C3 C17 O17 116.0(2)
C2 C3 C17 C18 -178.33(15)
C4 C3 C17 C18 -70.5(2)
O17 C17 C18 C19 -0.5(3)
C3 C17 C18 C19 -173.92(18)
O17 C17 C18 C23 176.93(19)
C3 C17 C18 C23 3.5(3)
C23 C18 C19 C20 -0.4(3)
C17 C18 C19 C20 177.1(2)
C18 C19 C20 C21 0.3(4)
C19 C20 C21 C22 -0.1(4)
C20 C21 C22 C23 0.0(4)
C19 C18 C23 C22 0.4(3)
C17 C18 C23 C22 -177.02(18)
C21 C22 C23 C18 -0.2(3)
C3 C4 C24 O24 -10.5(3)
C1 C4 C24 O24 91.3(2)
C3 C4 C24 C25 173.63(16)
C1 C4 C24 C25 -84.5(2)
O24 C24 C25 C26 -3.1(3)
C4 C24 C25 C26 172.72(19)
O24 C24 C25 C30 177.2(2)
C4 C24 C25 C30 -7.0(3)
C30 C25 C26 C27 -0.4(3)
C24 C25 C26 C27 179.9(2)
C25 C26 C27 C28 0.3(4)
C26 C27 C28 C29 0.0(4)
C27 C28 C29 C30 -0.3(5)
C28 C29 C30 C25 0.1(4)
C26 C25 C30 C29 0.2(3)
C24 C25 C30 C29 179.9(2)
C7 C6 N6 O1B 153(4)
C5 C6 N6 O1B -27(4)
C7 C6 N6 O1A -137.9(4)
C5 C6 N6 O1A 42.2(5)
C7 C6 N6 O2A 41.9(4)
C5 C6 N6 O2A -138.0(3)
C7 C6 N6 O2B -56(2)
C5 C6 N6 O2B 124(2)
C13 C12 N12 O3 -9.5(3)
C11 C12 N12 O3 170.8(3)
C13 C12 N12 O4 169.5(2)
C11 C12 N12 O4 -10.2(3)
